data_4340183
loop_
_publ_author_name
'Shongwe, Musa S.'
'Al-Kharousi, Huda N R'
'Adams, Harry'
'Morris, Michael J.'
'Bill, Eckhard'

_publ_section_title
;
 Unprecedented [V2O]6+ core of a centrosymmetric thiosemicarbazonato
 dimer: spontaneous deoxygenation of oxovanadium(IV).
;
_journal_issue 3
_journal_name_full 'Inorganic chemistry'
_journal_page_first 1103
_journal_page_last 1107
_journal_paper_doi 10.1021/ic0511625
_journal_volume 45
_journal_year 2006
_chemical_formula_sum 'C24 H34 Cl2 N14 O11 S4 V2'
_chemical_formula_weight 995.67
_chemical_name_systematic
; 
 ? 
;
_space_group_IT_number 14
_symmetry_cell_setting monoclinic
_symmetry_space_group_name_Hall '-P 2ybc'
_symmetry_space_group_name_H-M 'P 1 21/c 1'
_atom_sites_solution_hydrogens geom
_atom_sites_solution_primary direct
_atom_sites_solution_secondary difmap
_audit_creation_method SHELXL-97
_cell_angle_alpha 90.00
_cell_angle_beta 96.008(5)
_cell_angle_gamma 90.00
_cell_formula_units_Z 2
_cell_length_a 9.286(3)
_cell_length_b 9.478(3)
_cell_length_c 21.541(6)
_cell_measurement_reflns_used 62
_cell_measurement_temperature 150(2)
_cell_volume 1885.5(10)
_computing_cell_refinement 'Bruker SMART'
_computing_data_collection 'Bruker SMART'
_computing_data_reduction 'Bruker SHELXTL'
_computing_molecular_graphics 'Bruker SHELXTL'
_computing_publication_material 'Bruker SHELXTL'
_computing_structure_refinement 'SHELXL-97 (Sheldrick, 1997)'
_computing_structure_solution 'SHELXS-97 (Sheldrick, 1990)'
_diffrn_ambient_temperature 150(2)
_diffrn_measured_fraction_theta_full 0.957
_diffrn_measured_fraction_theta_max 0.957
_diffrn_measurement_device_type 'CCD area detector'
_diffrn_measurement_method 'phi and omega scans'
_diffrn_radiation_monochromator graphite
_diffrn_radiation_source 'fine-focus sealed tube'
_diffrn_radiation_type MoK\a
_diffrn_radiation_wavelength 0.71073
_diffrn_reflns_av_R_equivalents 0.0963
_diffrn_reflns_av_sigmaI/netI 0.1271
_diffrn_reflns_limit_h_max 11
_diffrn_reflns_limit_h_min -11
_diffrn_reflns_limit_k_max 12
_diffrn_reflns_limit_k_min -6
_diffrn_reflns_limit_l_max 27
_diffrn_reflns_limit_l_min -27
_diffrn_reflns_number 11759
_diffrn_reflns_theta_full 28.32
_diffrn_reflns_theta_max 28.32
_diffrn_reflns_theta_min 1.90
_exptl_absorpt_coefficient_mu 0.935
_exptl_absorpt_correction_T_max 0.8961
_exptl_absorpt_correction_T_min 0.7541
_exptl_absorpt_correction_type empirical
_exptl_crystal_density_diffrn 1.754
_exptl_crystal_density_method 'not measured'
_exptl_crystal_F_000 1016
_exptl_crystal_size_max 0.32
_exptl_crystal_size_mid 0.21
_exptl_crystal_size_min 0.12
_refine_diff_density_max 1.603
_refine_diff_density_min -0.798
_refine_diff_density_rms 0.140
_refine_ls_extinction_method none
_refine_ls_goodness_of_fit_ref 0.950
_refine_ls_hydrogen_treatment mixed
_refine_ls_matrix_type full
_refine_ls_number_parameters 278
_refine_ls_number_reflns 4499
_refine_ls_number_restraints 18
_refine_ls_restrained_S_all 0.951
_refine_ls_R_factor_all 0.1365
_refine_ls_R_factor_gt 0.0738
_refine_ls_shift/su_max 0.000
_refine_ls_shift/su_mean 0.000
_refine_ls_structure_factor_coef Fsqd
_refine_ls_weighting_details 'calc w=1/[\s^2^(Fo^2^)+(0.1021P)^2^+0.0000P] where P=(Fo^2^+2Fc^2^)/3'
_refine_ls_weighting_scheme calc
_refine_ls_wR_factor_gt 0.1705
_refine_ls_wR_factor_ref 0.1961
_reflns_number_gt 2570
_reflns_number_total 4499
_reflns_threshold_expression >2sigma(I)
_cod_data_source_file ic0511625si20051109_051029.cif
_cod_data_source_block ims38m_[{V(daptsc)(MeOH)}2(&#x00B5;-O)](ClO4)2
_cod_depositor_comments
;
The following automatic conversions were performed:

'_symmetry_cell_setting' value 'Monoclinic' changed to 'monoclinic'
according to
/usr/data/users/saulius/automatic-downloads/retrospective/ACS/lib/dictionaries/cif_core.dic
dictionary named 'cif_core.dic' version 2.4.2 from 2011-04-26.

Automatic conversion script
Id: cif_fix_values 2281 2013-09-26 08:29:07Z andrius 
;
_cod_original_cell_volume 1885.5(9)
_cod_original_sg_symbol_H-M P2(1)/c
_cod_database_code 4340183

loop_
_symmetry_equiv_pos_as_xyz
'x, y, z'
'-x, y+1/2, -z+1/2'
'-x, -y, -z'
'x, -y-1/2, z-1/2'

loop_
_atom_site_label
_atom_site_type_symbol
_atom_site_fract_x
_atom_site_fract_y
_atom_site_fract_z
_atom_site_U_iso_or_equiv
_atom_site_adp_type
_atom_site_occupancy
_atom_site_symmetry_multiplicity
_atom_site_calc_flag
_atom_site_refinement_flags
_atom_site_disorder_assembly
_atom_site_disorder_group
V1 V 0.16364(9) 0.42965(9) 0.03566(4) 0.0188(2) Uani 1 1 d . . .
S1 S 0.22196(16) 0.31096(14) -0.05943(7) 0.0265(3) Uani 1 1 d . . .
S2 S 0.09129(16) 0.18360(14) 0.03180(7) 0.0267(3) Uani 1 1 d . . .
N1 N 0.1825(4) 0.6165(4) 0.0891(2) 0.0198(10) Uani 1 1 d . . .
N2 N 0.0494(5) 0.3964(4) 0.1188(2) 0.0219(10) Uani 1 1 d . . .
N3 N -0.0270(5) 0.2767(5) 0.1335(2) 0.0272(11) Uani 1 1 d . . .
N4 N 0.3043(4) 0.5755(4) -0.0099(2) 0.0210(10) Uani 1 1 d . . .
N5 N 0.3802(5) 0.5465(5) -0.0609(2) 0.0224(10) Uani 1 1 d . . .
N6 N 0.4100(5) 0.3843(5) -0.1367(2) 0.0339(12) Uani 1 1 d . . .
H6A H 0.4744 0.4395 -0.1516 0.041 Uiso 1 1 calc R . .
H6B H 0.3878 0.3026 -0.1546 0.041 Uiso 1 1 calc R . .
N7 N -0.0869(5) 0.0535(5) 0.1009(3) 0.0354(12) Uani 1 1 d . . .
H7A H -0.1414 0.0449 0.1317 0.043 Uiso 1 1 calc R . .
H7B H -0.0798 -0.0169 0.0748 0.043 Uiso 1 1 calc R . .
C1 C 0.2530(6) 0.7288(5) 0.0690(3) 0.0209(11) Uani 1 1 d . . .
C2 C 0.2637(6) 0.8538(6) 0.1018(3) 0.0263(13) Uani 1 1 d . . .
H2A H 0.3136 0.9322 0.0868 0.032 Uiso 1 1 calc R . .
C3 C 0.2002(6) 0.8631(6) 0.1571(3) 0.0307(14) Uani 1 1 d . . .
H3B H 0.2090 0.9468 0.1815 0.037 Uiso 1 1 calc R . .
C4 C 0.1244(7) 0.7495(6) 0.1763(3) 0.0308(14) Uani 1 1 d . . .
H4A H 0.0782 0.7547 0.2135 0.037 Uiso 1 1 calc R . .
C5 C 0.1157(6) 0.6276(5) 0.1409(3) 0.0227(12) Uani 1 1 d . . .
C6 C 0.0355(6) 0.5021(5) 0.1556(3) 0.0238(12) Uani 1 1 d . . .
C7 C -0.0140(6) 0.1745(5) 0.0938(3) 0.0248(12) Uani 1 1 d . . .
C8 C 0.3452(6) 0.4250(6) -0.0864(3) 0.0232(12) Uani 1 1 d . . .
C9 C 0.3197(5) 0.7034(5) 0.0115(3) 0.0193(11) Uani 1 1 d . . .
C10 C 0.3999(6) 0.8177(6) -0.0181(3) 0.0296(13) Uani 1 1 d . . .
H10A H 0.4360 0.7815 -0.0562 0.044 Uiso 1 1 calc R . .
H10B H 0.4817 0.8490 0.0110 0.044 Uiso 1 1 calc R . .
H10C H 0.3346 0.8974 -0.0287 0.044 Uiso 1 1 calc R . .
C11 C -0.0571(7) 0.5016(6) 0.2080(3) 0.0334(14) Uani 1 1 d . . .
H11A H -0.1016 0.4084 0.2110 0.050 Uiso 1 1 calc R . .
H11B H -0.1331 0.5731 0.2004 0.050 Uiso 1 1 calc R . .
H11C H 0.0024 0.5229 0.2472 0.050 Uiso 1 1 calc R . .
Cl1 Cl 0.36005(18) 0.47549(17) 0.28876(8) 0.0413(4) Uani 1 1 d . . .
O1A O 0.4256(10) 0.4517(10) 0.3555(5) 0.060(2) Uani 0.634(8) 1 d PU A 1
O1B O 0.473(2) 0.4496(18) 0.3244(9) 0.0636(19) Uani 0.366(8) 1 d PU A 2
O2 O 0.2755(7) 0.5962(6) 0.2977(3) 0.079(2) Uani 1 1 d . A .
O3 O 0.2722(7) 0.3549(6) 0.2761(3) 0.0760(18) Uani 1 1 d . A .
O4A O 0.4756(11) 0.5001(10) 0.2532(5) 0.0628(18) Uani 0.634(8) 1 d PU A 1
O4B O 0.3812(19) 0.5205(16) 0.2224(8) 0.060(2) Uani 0.366(8) 1 d PU A 2
O1W O 0.0000 0.5000 0.0000 0.0198(11) Uani 1 2 d S . .
O1S O 0.3553(4) 0.3706(4) 0.08740(18) 0.0248(9) Uani 1 1 d . . .
H2SA H 0.4407 0.4199 0.0780 0.030 Uiso 1 1 d R . .
C1S C 0.3776(9) 0.2593(9) 0.1382(4) 0.065(2) Uani 1 1 d . . .
H1SA H 0.4803 0.2554 0.1542 0.097 Uiso 1 1 calc R . .
H1SB H 0.3470 0.1671 0.1209 0.097 Uiso 1 1 calc R . .
H1SC H 0.3199 0.2834 0.1723 0.097 Uiso 1 1 calc R . .

loop_
_atom_site_aniso_label
_atom_site_aniso_U_11
_atom_site_aniso_U_22
_atom_site_aniso_U_33
_atom_site_aniso_U_23
_atom_site_aniso_U_13
_atom_site_aniso_U_12
V1 0.0163(4) 0.0134(4) 0.0279(5) -0.0019(4) 0.0085(4) -0.0014(4)
S1 0.0269(8) 0.0202(7) 0.0348(8) -0.0082(6) 0.0150(6) -0.0056(5)
S2 0.0287(8) 0.0134(6) 0.0400(9) -0.0031(6) 0.0124(6) -0.0038(5)
N1 0.013(2) 0.015(2) 0.032(3) 0.0021(18) 0.0058(19) -0.0012(16)
N2 0.024(2) 0.013(2) 0.030(3) 0.0027(17) 0.007(2) -0.0025(17)
N3 0.030(3) 0.017(2) 0.037(3) 0.0021(19) 0.015(2) -0.0032(19)
N4 0.014(2) 0.022(2) 0.029(3) -0.0024(18) 0.0068(18) -0.0019(18)
N5 0.020(2) 0.021(2) 0.028(3) 0.0020(18) 0.0124(19) -0.0007(18)
N6 0.031(3) 0.038(3) 0.037(3) -0.009(2) 0.022(2) -0.009(2)
N7 0.035(3) 0.023(3) 0.052(3) 0.002(2) 0.021(2) -0.009(2)
C1 0.017(3) 0.018(2) 0.028(3) 0.000(2) 0.001(2) 0.001(2)
C2 0.018(3) 0.019(3) 0.041(4) -0.004(2) 0.003(2) -0.005(2)
C3 0.035(3) 0.020(3) 0.039(4) -0.012(2) 0.009(3) -0.001(2)
C4 0.042(4) 0.022(3) 0.031(3) -0.003(2) 0.016(3) 0.002(3)
C5 0.021(3) 0.019(3) 0.029(3) 0.000(2) 0.007(2) 0.000(2)
C6 0.025(3) 0.019(3) 0.028(3) 0.002(2) 0.005(2) 0.002(2)
C7 0.018(3) 0.016(3) 0.041(4) 0.005(2) 0.005(2) -0.002(2)
C8 0.017(3) 0.023(3) 0.031(3) -0.002(2) 0.011(2) 0.002(2)
C9 0.013(2) 0.017(2) 0.030(3) 0.000(2) 0.008(2) -0.0015(19)
C10 0.028(3) 0.015(3) 0.047(4) 0.001(2) 0.012(3) -0.005(2)
C11 0.043(4) 0.029(3) 0.033(4) -0.001(3) 0.022(3) 0.000(3)
Cl1 0.0371(9) 0.0373(9) 0.0523(11) 0.0042(7) 0.0170(8) 0.0025(7)
O1A 0.053(5) 0.069(4) 0.060(5) 0.008(4) 0.018(3) -0.002(4)
O1B 0.058(5) 0.071(4) 0.064(5) 0.008(4) 0.019(3) 0.000(4)
O2 0.084(5) 0.064(4) 0.095(5) 0.021(3) 0.036(4) 0.036(3)
O3 0.092(5) 0.061(4) 0.076(4) -0.006(3) 0.013(4) -0.031(3)
O4A 0.061(5) 0.070(4) 0.063(5) 0.007(3) 0.032(3) -0.003(4)
O4B 0.061(5) 0.066(5) 0.058(6) 0.008(4) 0.033(4) -0.003(4)
O1W 0.018(3) 0.016(2) 0.027(3) -0.003(2) 0.011(2) -0.008(2)
O1S 0.021(2) 0.0191(18) 0.035(2) 0.0028(16) 0.0069(17) -0.0013(15)
C1S 0.045(5) 0.061(5) 0.086(7) -0.027(5) -0.007(4) 0.010(4)

loop_
_atom_type_symbol
_atom_type_description
_atom_type_scat_dispersion_real
_atom_type_scat_dispersion_imag
_atom_type_scat_source
C C 0.0033 0.0016 'International Tables Vol C Tables 4.2.6.8 and 6.1.1.4'
H H 0.0000 0.0000 'International Tables Vol C Tables 4.2.6.8 and 6.1.1.4'
O O 0.0106 0.0060 'International Tables Vol C Tables 4.2.6.8 and 6.1.1.4'
N N 0.0061 0.0033 'International Tables Vol C Tables 4.2.6.8 and 6.1.1.4'
Cl Cl 0.1484 0.1585 'International Tables Vol C Tables 4.2.6.8 and 6.1.1.4'
S S 0.1246 0.1234 'International Tables Vol C Tables 4.2.6.8 and 6.1.1.4'
V V 0.3005 0.5294 'International Tables Vol C Tables 4.2.6.8 and 6.1.1.4'

loop_
_geom_angle_atom_site_label_1
_geom_angle_atom_site_label_2
_geom_angle_atom_site_label_3
_geom_angle
_geom_angle_site_symmetry_1
O1W V1 O1S 171.46(11) .
O1W V1 N1 86.49(12) .
O1S V1 N1 85.16(16) .
O1W V1 N2 86.66(12) .
O1S V1 N2 89.06(16) .
N1 V1 N2 72.24(16) .
O1W V1 N4 95.33(12) .
O1S V1 N4 83.87(15) .
N1 V1 N4 72.36(16) .
N2 V1 N4 144.35(16) .
O1W V1 S2 97.23(5) .
O1S V1 S2 88.75(11) .
N1 V1 S2 146.37(13) .
N2 V1 S2 74.62(12) .
N4 V1 S2 139.75(13) .
O1W V1 S1 93.75(6) .
O1S V1 S1 94.19(12) .
N1 V1 S1 146.08(13) .
N2 V1 S1 141.67(12) .
N4 V1 S1 73.85(12) .
S2 V1 S1 67.30(5) .
C8 S1 V1 101.98(19) .
C7 S2 V1 101.39(18) .
C5 N1 C1 119.4(4) .
C5 N1 V1 120.2(3) .
C1 N1 V1 120.2(4) .
C6 N2 N3 114.0(5) .
C6 N2 V1 118.5(4) .
N3 N2 V1 127.0(3) .
C7 N3 N2 111.8(4) .
C9 N4 N5 114.7(4) .
C9 N4 V1 118.5(4) .
N5 N4 V1 126.9(3) .
C8 N5 N4 112.5(4) .
N1 C1 C2 121.8(5) .
N1 C1 C9 114.0(4) .
C2 C1 C9 124.2(5) .
C1 C2 C3 118.8(5) .
C4 C3 C2 119.0(5) .
C3 C4 C5 119.5(5) .
N1 C5 C4 121.4(5) .
N1 C5 C6 114.2(5) .
C4 C5 C6 124.4(5) .
N2 C6 C5 114.4(5) .
N2 C6 C11 124.5(5) .
C5 C6 C11 121.1(5) .
N3 C7 N7 118.3(5) .
N3 C7 S2 124.4(4) .
N7 C7 S2 117.3(4) .
N5 C8 N6 118.6(5) .
N5 C8 S1 124.0(4) .
N6 C8 S1 117.4(4) .
N4 C9 C1 114.4(5) .
N4 C9 C10 124.5(5) .
C1 C9 C10 121.1(5) .
O1B Cl1 O4A 74.4(9) .
O1B Cl1 O2 121.0(9) .
O4A Cl1 O2 114.1(5) .
O1B Cl1 O3 112.8(9) .
O4A Cl1 O3 119.2(5) .
O2 Cl1 O3 111.3(4) .
O1B Cl1 O1A 33.5(8) .
O4A Cl1 O1A 106.8(6) .
O2 Cl1 O1A 99.5(5) .
O3 Cl1 O1A 103.2(4) .
O1B Cl1 O4B 116.6(10) .
O4A Cl1 O4B 42.2(6) .
O2 Cl1 O4B 91.7(7) .
O3 Cl1 O4B 100.0(7) .
O1A Cl1 O4B 148.4(7) .
V1 O1W V1 180.00(8) 3_565
C1S O1S V1 128.2(4) .

loop_
_geom_bond_atom_site_label_1
_geom_bond_atom_site_label_2
_geom_bond_distance
_geom_bond_site_symmetry_2
V1 O1W 1.7605(10) .
V1 O1S 2.076(4) .
V1 N1 2.110(4) .
V1 N2 2.198(5) .
V1 N4 2.202(4) .
V1 S2 2.4259(16) .
V1 S1 2.4469(17) .
S1 C8 1.719(5) .
S2 C7 1.738(6) .
N1 C5 1.337(7) .
N1 C1 1.345(6) .
N2 C6 1.292(7) .
N2 N3 1.393(6) .
N3 C7 1.306(7) .
N4 C9 1.300(6) .
N4 N5 1.394(6) .
N5 C8 1.302(7) .
N6 C8 1.349(7) .
N7 C7 1.348(7) .
C1 C2 1.377(7) .
C1 C9 1.462(7) .
C2 C3 1.387(8) .
C3 C4 1.373(8) .
C4 C5 1.381(8) .
C5 C6 1.456(7) .
C6 C11 1.488(8) .
C9 C10 1.494(7) .
Cl1 O1B 1.256(19) .
Cl1 O4A 1.402(9) .
Cl1 O2 1.412(6) .
Cl1 O3 1.415(6) .
Cl1 O1A 1.518(10) .
Cl1 O4B 1.523(15) .
O1W V1 1.7605(10) 3_565
O1S C1S 1.519(9) .

loop_
_geom_torsion_atom_site_label_1
_geom_torsion_atom_site_label_2
_geom_torsion_atom_site_label_3
_geom_torsion_atom_site_label_4
_geom_torsion
_geom_torsion_site_symmetry_4
O1W V1 S1 C8 100.3(2) .
O1S V1 S1 C8 -76.5(2) .
N1 V1 S1 C8 11.1(3) .
N2 V1 S1 C8 -170.3(3) .
N4 V1 S1 C8 5.9(2) .
S2 V1 S1 C8 -163.4(2) .
O1W V1 S2 C7 -78.12(19) .
O1S V1 S2 C7 95.8(2) .
N1 V1 S2 C7 16.4(3) .
N2 V1 S2 C7 6.4(2) .
N4 V1 S2 C7 174.7(3) .
S1 V1 S2 C7 -169.2(2) .
O1W V1 N1 C5 84.0(4) .
O1S V1 N1 C5 -94.1(4) .
N2 V1 N1 C5 -3.6(4) .
N4 V1 N1 C5 -179.2(4) .
S2 V1 N1 C5 -13.7(5) .
S1 V1 N1 C5 175.5(3) .
O1W V1 N1 C1 -91.1(4) .
O1S V1 N1 C1 90.7(4) .
N2 V1 N1 C1 -178.8(4) .
N4 V1 N1 C1 5.6(4) .
S2 V1 N1 C1 171.1(3) .
S1 V1 N1 C1 0.4(5) .
O1W V1 N2 C6 -81.1(4) .
O1S V1 N2 C6 91.5(4) .
N1 V1 N2 C6 6.2(4) .
N4 V1 N2 C6 13.4(6) .
S2 V1 N2 C6 -179.6(4) .
S1 V1 N2 C6 -173.0(3) .
O1W V1 N2 N3 90.4(4) .
O1S V1 N2 N3 -97.0(4) .
N1 V1 N2 N3 177.8(5) .
N4 V1 N2 N3 -175.1(4) .
S2 V1 N2 N3 -8.1(4) .
S1 V1 N2 N3 -1.5(5) .
C6 N2 N3 C7 177.7(5) .
V1 N2 N3 C7 5.9(7) .
O1W V1 N4 C9 77.8(4) .
O1S V1 N4 C9 -93.6(4) .
N1 V1 N4 C9 -6.8(4) .
N2 V1 N4 C9 -13.9(5) .
S2 V1 N4 C9 -174.4(3) .
S1 V1 N4 C9 170.2(4) .
O1W V1 N4 N5 -101.6(4) .
O1S V1 N4 N5 87.0(4) .
N1 V1 N4 N5 173.8(4) .
N2 V1 N4 N5 166.7(3) .
S2 V1 N4 N5 6.2(5) .
S1 V1 N4 N5 -9.2(4) .
C9 N4 N5 C8 -170.5(5) .
V1 N4 N5 C8 8.9(6) .
C5 N1 C1 C2 2.8(8) .
V1 N1 C1 C2 178.1(4) .
C5 N1 C1 C9 -179.2(5) .
V1 N1 C1 C9 -4.0(6) .
N1 C1 C2 C3 0.2(8) .
C9 C1 C2 C3 -177.5(5) .
C1 C2 C3 C4 -2.4(9) .
C2 C3 C4 C5 1.5(9) .
C1 N1 C5 C4 -3.8(8) .
V1 N1 C5 C4 -179.0(4) .
C1 N1 C5 C6 176.2(5) .
V1 N1 C5 C6 1.0(6) .
C3 C4 C5 N1 1.6(9) .
C3 C4 C5 C6 -178.4(5) .
N3 N2 C6 C5 179.7(4) .
V1 N2 C6 C5 -7.7(6) .
N3 N2 C6 C11 -2.1(8) .
V1 N2 C6 C11 170.5(4) .
N1 C5 C6 N2 4.5(7) .
C4 C5 C6 N2 -175.6(5) .
N1 C5 C6 C11 -173.8(5) .
C4 C5 C6 C11 6.2(9) .
N2 N3 C7 N7 -177.6(5) .
N2 N3 C7 S2 2.3(7) .
V1 S2 C7 N3 -7.4(5) .
V1 S2 C7 N7 172.5(4) .
N4 N5 C8 N6 179.5(5) .
N4 N5 C8 S1 -1.3(7) .
V1 S1 C8 N5 -4.8(5) .
V1 S1 C8 N6 174.4(4) .
N5 N4 C9 C1 -173.6(4) .
V1 N4 C9 C1 6.9(6) .
N5 N4 C9 C10 5.5(7) .
V1 N4 C9 C10 -174.0(4) .
N1 C1 C9 N4 -2.0(7) .
C2 C1 C9 N4 175.8(5) .
N1 C1 C9 C10 178.8(5) .
C2 C1 C9 C10 -3.3(8) .
O1S V1 O1W V1 -49(9) 3_565
N1 V1 O1W V1 -61(9) 3_565
N2 V1 O1W V1 11(9) 3_565
N4 V1 O1W V1 -133(9) 3_565
S2 V1 O1W V1 85(9) 3_565
S1 V1 O1W V1 153(9) 3_565
O1W V1 O1S C1S 95.9(9) .
N1 V1 O1S C1S 108.2(5) .
N2 V1 O1S C1S 36.0(5) .
N4 V1 O1S C1S -179.0(5) .
S2 V1 O1S C1S -38.7(5) .
S1 V1 O1S C1S -105.8(5) .
